data_1501776
loop_
_publ_author_name
'Nishiyama, Yoshiharu'
'Noishiki, Yasutomo'
'Wada, Masahisa'

_publ_section_title
;
 X-ray Structure of Anhydrous \b-Chitin at 1 \%A Resolution
;
_journal_issue 4
_journal_name_full Macromolecules
_journal_page_first 950
_journal_paper_doi 10.1021/ma102240r
_journal_volume 44
_journal_year 2011
_chemical_formula_sum 'C8 H13 N O5'
_chemical_formula_weight 203.19
_chemical_name_common chitin
_space_group_IT_number 4
_symmetry_cell_setting monoclinic
_symmetry_space_group_name_Hall 'P 2c'
_symmetry_space_group_name_H-M 'P 1 1 21'
_atom_sites_solution_hydrogens geom
_atom_sites_solution_primary direct
_atom_sites_solution_secondary difmap
_audit_creation_method SHELXL-97
_audit_update_record
;
2010-09-14 # Formatted by publCIF
;
_cell_angle_alpha 90.00
_cell_angle_beta 90.00
_cell_angle_gamma 97.16(5)
_cell_formula_units_Z 2
_cell_length_a 4.8190(10)
_cell_length_b 9.239(2)
_cell_length_c 10.384(2)
_cell_measurement_reflns_used 25
_cell_measurement_temperature 293(2)
_cell_measurement_theta_max 10
_cell_measurement_theta_min 3
_cell_volume 458.72(17)
_computing_structure_refinement 'SHELXL-97 (Sheldrick, 1997)'
_computing_structure_solution 'SHELXS-97 (Sheldrick, 1990)'
_diffrn_ambient_temperature 293(2)
_diffrn_detector_area_resol_mean 100
_diffrn_measured_fraction_theta_full 0.424
_diffrn_measured_fraction_theta_max 0.424
_diffrn_measurement_device_type 'image plate'
_diffrn_measurement_method 'two dimensional peak fitting'
_diffrn_radiation_monochromator graphite
_diffrn_radiation_source synchrotron
_diffrn_radiation_type synchrotron
_diffrn_radiation_wavelength 0.72930
_diffrn_reflns_av_R_equivalents 0.0000
_diffrn_reflns_av_sigmaI/netI 2.2052
_diffrn_reflns_limit_h_max 4
_diffrn_reflns_limit_h_min 0
_diffrn_reflns_limit_k_max 9
_diffrn_reflns_limit_k_min -9
_diffrn_reflns_limit_l_max 10
_diffrn_reflns_limit_l_min 0
_diffrn_reflns_number 216
_diffrn_reflns_theta_full 21.35
_diffrn_reflns_theta_max 21.35
_diffrn_reflns_theta_min 2.28
_exptl_absorpt_coefficient_mu 0.123
_exptl_absorpt_correction_type none
_exptl_crystal_colour white
_exptl_crystal_density_diffrn 1.471
_exptl_crystal_density_method 'not measured'
_exptl_crystal_description 'uniaxially oriented whiskers'
_exptl_crystal_F_000 216
_exptl_crystal_size_max 0.01
_exptl_crystal_size_mid 0.0001
_exptl_crystal_size_min 0.00003
_refine_diff_density_max 0.127
_refine_diff_density_min -0.103
_refine_diff_density_rms 0.037
_refine_ls_abs_structure_details 'Flack H D (1983), Acta Cryst. A39, 876-881'
_refine_ls_abs_structure_Flack 0(10)
_refine_ls_extinction_method none
_refine_ls_goodness_of_fit_ref 0.983
_refine_ls_hydrogen_treatment constr
_refine_ls_matrix_type full
_refine_ls_number_parameters 130
_refine_ls_number_reflns 216
_refine_ls_number_restraints 283
_refine_ls_restrained_S_all 0.501
_refine_ls_R_factor_all 0.1431
_refine_ls_R_factor_gt 0.0701
_refine_ls_shift/su_max 0.120
_refine_ls_shift/su_mean 0.010
_refine_ls_structure_factor_coef Fsqd
_refine_ls_weighting_details 'calc w=1/[\s^2^(Fo^2^)+(0.1785P)^2^+0.0000P] where P=(Fo^2^+2Fc^2^)/3'
_refine_ls_weighting_scheme calc
_refine_ls_wR_factor_gt 0.1723
_refine_ls_wR_factor_ref 0.2099
_reflns_number_gt 105
_reflns_number_total 216
_reflns_threshold_expression >2sigma(I)
_cod_data_source_file ma102240r_si_001.cif
_cod_data_source_block betachitin
_cod_original_cell_volume 458.72(16)
_cod_database_code 1501776

loop_
_symmetry_equiv_pos_as_xyz
'x, y, z'
'-x, -y, z+1/2'

loop_
_atom_site_label
_atom_site_type_symbol
_atom_site_fract_x
_atom_site_fract_y
_atom_site_fract_z
_atom_site_U_iso_or_equiv
_atom_site_adp_type
_atom_site_occupancy
_atom_site_symmetry_multiplicity
_atom_site_calc_flag
_atom_site_refinement_flags
C1 C -0.042(8) -0.036(4) 0.373(2) 0.062(4) Uani 1 1 d U
H1 H 0.1569 -0.0469 0.3808 0.074 Uiso 1 1 calc R
C2 C -0.152(8) -0.156(4) 0.2886(17) 0.063(3) Uani 1 1 d DU
H2 H -0.3502 -0.1427 0.2826 0.076 Uiso 1 1 calc R
C3 C -0.052(8) -0.124(3) 0.1531(16) 0.064(4) Uani 1 1 d DU
H3 H 0.1446 -0.1406 0.1563 0.076 Uiso 1 1 calc R
C4 C -0.036(8) 0.033(3) 0.112(3) 0.068(4) Uani 1 1 d DU
H4 H -0.2222 0.0566 0.0894 0.081 Uiso 1 1 calc R
C5 C 0.095(8) 0.138(4) 0.214(2) 0.062(4) Uani 1 1 d U
H5 H 0.2922 0.1242 0.2222 0.074 Uiso 1 1 calc R
C6 C 0.078(8) 0.293(4) 0.181(3) 0.065(4) Uani 1 1 d U
H6A H 0.1536 0.3557 0.2502 0.078 Uiso 1 1 calc R
H6B H 0.1845 0.3194 0.1032 0.078 Uiso 1 1 calc R
C7 C -0.384(9) -0.391(4) 0.387(3) 0.073(5) Uani 1 1 d DU
C8 C -0.330(8) -0.533(3) 0.443(3) 0.073(6) Uani 1 1 d DU
H8A H -0.4713 -0.5642 0.5059 0.109 Uiso 1 1 calc R
H8B H -0.1496 -0.5216 0.4842 0.109 Uiso 1 1 calc R
H8C H -0.3331 -0.6045 0.3762 0.109 Uiso 1 1 calc R
N1 N -0.167(7) -0.306(3) 0.327(2) 0.070(4) Uani 1 1 d U
H1A H -0.0214 -0.3477 0.3112 0.084 Uiso 1 1 calc R
O1 O -0.152(5) -0.062(2) 0.5035(17) 0.062(4) Uani 1 1 d U
O3 O -0.168(6) -0.224(3) 0.0607(15) 0.072(5) Uani 1 1 d U
H3A H -0.0970 -0.2035 -0.0097 0.109 Uiso 1 1 calc R
O5 O -0.044(5) 0.100(3) 0.3369(14) 0.065(3) Uani 1 1 d U
O6 O -0.209(6) 0.308(3) 0.1610(19) 0.076(5) Uani 1 1 d U
H6 H -0.2331 0.3298 0.0858 0.114 Uiso 1 1 calc R
O7 O -0.627(6) -0.341(3) 0.386(2) 0.078(5) Uani 1 1 d U

loop_
_atom_site_aniso_label
_atom_site_aniso_U_11
_atom_site_aniso_U_22
_atom_site_aniso_U_33
_atom_site_aniso_U_23
_atom_site_aniso_U_13
_atom_site_aniso_U_12
C1 0.080(9) 0.076(5) 0.025(4) 0.002(4) 0.004(6) -0.007(7)
C2 0.072(8) 0.081(4) 0.032(4) 0.001(4) -0.004(6) -0.008(6)
C3 0.076(9) 0.082(5) 0.030(4) -0.006(4) -0.003(7) -0.003(8)
C4 0.087(9) 0.085(5) 0.026(4) -0.000(4) -0.004(7) -0.008(8)
C5 0.085(9) 0.079(5) 0.017(5) 0.000(5) 0.006(6) -0.005(8)
C6 0.092(9) 0.081(5) 0.017(8) 0.008(5) -0.001(10) -0.010(11)
C7 0.076(8) 0.081(9) 0.053(10) -0.004(8) -0.007(11) -0.022(9)
C8 0.064(12) 0.074(10) 0.069(11) -0.003(9) -0.021(12) -0.037(10)
N1 0.077(7) 0.079(4) 0.049(7) 0.001(5) -0.004(8) -0.015(7)
O1 0.075(10) 0.078(9) 0.027(4) 0.008(5) 0.003(8) -0.021(9)
O3 0.078(11) 0.093(7) 0.041(5) -0.016(7) 0.005(9) -0.013(10)
O5 0.087(8) 0.078(4) 0.023(4) 0.008(4) 0.008(6) -0.010(8)
O6 0.096(9) 0.094(10) 0.037(8) 0.005(9) 0.012(10) 0.010(9)
O7 0.071(8) 0.091(11) 0.064(8) 0.005(10) -0.013(10) -0.025(10)

loop_
_atom_type_symbol
_atom_type_description
_atom_type_scat_dispersion_real
_atom_type_scat_dispersion_imag
_atom_type_scat_source
C C 0.0033 0.0016 'International Tables Vol C Tables 4.2.6.8 and 6.1.1.4'
H H 0.0000 0.0000 'International Tables Vol C Tables 4.2.6.8 and 6.1.1.4'
N N 0.0061 0.0033 'International Tables Vol C Tables 4.2.6.8 and 6.1.1.4'
O O 0.0106 0.0060 'International Tables Vol C Tables 4.2.6.8 and 6.1.1.4'

loop_
_geom_angle_atom_site_label_1
_geom_angle_atom_site_label_2
_geom_angle_atom_site_label_3
_geom_angle
_geom_angle_site_symmetry_1
_geom_angle_site_symmetry_3
O5 C1 C2 121(2) . .
O5 C1 O1 112(3) . .
C2 C1 O1 110(3) . .
O5 C1 H1 104.1 . .
C2 C1 H1 104.1 . .
O1 C1 H1 104.1 . .
N1 C2 C1 122(3) . .
N1 C2 C3 116(3) . .
C1 C2 C3 109(2) . .
N1 C2 H2 102.1 . .
C1 C2 H2 102.0 . .
C3 C2 H2 102.0 . .
C4 C3 O3 114(2) . .
C4 C3 C2 116(2) . .
O3 C3 C2 114(2) . .
C4 C3 H3 103.3 . .
O3 C3 H3 103.2 . .
C2 C3 H3 103.2 . .
C3 C4 O1 111(3) . 2_554
C3 C4 C5 113(2) . .
O1 C4 C5 103(2) 2_554 .
C3 C4 H4 110.0 . .
O1 C4 H4 110.1 2_554 .
C5 C4 H4 110.1 . .
O5 C5 C6 110(3) . .
O5 C5 C4 109(2) . .
C6 C5 C4 113(3) . .
O5 C5 H5 108.3 . .
C6 C5 H5 108.3 . .
C4 C5 H5 108.3 . .
O6 C6 C5 107(3) . .
O6 C6 H6A 110.2 . .
C5 C6 H6A 110.3 . .
O6 C6 H6B 110.3 . .
C5 C6 H6B 110.3 . .
H6A C6 H6B 108.5 . .
O7 C7 N1 117(3) . .
O7 C7 C8 125(4) . .
N1 C7 C8 118(4) . .
C7 C8 H8A 109.5 . .
C7 C8 H8B 109.4 . .
H8A C8 H8B 109.5 . .
C7 C8 H8C 109.5 . .
H8A C8 H8C 109.5 . .
H8B C8 H8C 109.5 . .
C7 N1 C2 128(3) . .
C7 N1 H1A 115.8 . .
C2 N1 H1A 115.8 . .
C4 O1 C1 119(3) 2 .
C3 O3 H3A 109.5 . .
C1 O5 C5 114(3) . .
C6 O6 H6 109.5 . .

loop_
_geom_bond_atom_site_label_1
_geom_bond_atom_site_label_2
_geom_bond_distance
_geom_bond_site_symmetry_2
C1 O5 1.32(4) .
C1 C2 1.46(4) .
C1 O1 1.47(3) .
C1 H1 0.9800 .
C2 N1 1.43(4) .
C2 C3 1.506(15) .
C2 H2 0.9800 .
C3 C4 1.500(15) .
C3 O3 1.40(3) .
C3 H3 0.9800 .
C4 O1 1.45(4) 2_554
C4 C5 1.51(4) .
C4 H4 0.9800 .
C5 O5 1.47(3) .
C5 C6 1.48(5) .
C5 H5 0.9800 .
C6 O6 1.42(5) .
C6 H6A 0.9700 .
C6 H6B 0.9700 .
C7 O7 1.31(4) .
C7 N1 1.38(4) .
C7 C8 1.490(15) .
C8 H8A 0.9600 .
C8 H8B 0.9600 .
C8 H8C 0.9600 .
N1 H1A 0.8600 .
O1 C4 1.45(4) 2
O3 H3A 0.8200 .
O6 H6 0.8202 .
